data_2202028
loop_
_publ_author_name
'Wu, Mei-Mei'
'Zhang, Li-Yi'
'Qin, Yong-Hai'
'Chen, Zhong-Ning'

_publ_section_title
;(4,4'-Dimethyl-2,2'-bipyridine)(ethynylbenzene)(triphenylphosphine)platinum(II)
 hexafluoroantimonate
;
_journal_issue 4
_journal_name_full 'Acta Crystallographica Section E'
_journal_page_first m210
_journal_page_last m211
_journal_paper_doi 10.1107/S1600536803006834
_journal_volume 59
_journal_year 2003
_chemical_formula_iupac '[Pt (C8 H5) (C18 H15 P) (C12 H12 N2)] (Sb F6)'
_chemical_formula_moiety 'C38 H32 N2 P Pt 1+, F6 Sb 1-'
_chemical_formula_sum 'C38 H32 F6 N2 P Pt Sb'
_chemical_formula_weight 978.47
_chemical_name_common 'Sb Pt P F6 N2 C38 H32'
_chemical_name_systematic
;(4,4'-dimethyl-2,2'-bipyridine)(ethynylbenzene)(triphenylphosphine)platinum(II)
hexafluoroantimonate
;
_space_group_IT_number 14
_symmetry_cell_setting monoclinic
_symmetry_space_group_name_Hall '-P 2yn'
_symmetry_space_group_name_H-M 'P 1 21/n 1'
_atom_sites_solution_hydrogens geom
_atom_sites_solution_primary direct
_atom_sites_solution_secondary difmap
_audit_creation_method SHELXL-97
_cell_angle_alpha 90.00
_cell_angle_beta 98.9150(10)
_cell_angle_gamma 90.00
_cell_formula_units_Z 4
_cell_length_a 14.4131(4)
_cell_length_b 10.1848(2)
_cell_length_c 24.7099(7)
_cell_measurement_reflns_used 4988
_cell_measurement_temperature 293(2)
_cell_measurement_theta_max 25.08
_cell_measurement_theta_min 1.54
_cell_volume 3583.46(16)
_computing_cell_refinement 'SMART and SAINT (Siemens, 1994)'
_computing_data_collection 'SMART (Siemens, 1996)'
_computing_data_reduction 'XPREP (Siemens, 1994)'
_computing_molecular_graphics SHELXTL
_computing_publication_material SHELXTL
_computing_structure_refinement SHELXTL
_computing_structure_solution 'SHELXTL (Siemens, 1994)'
_diffrn_ambient_temperature 293(2)
_diffrn_measured_fraction_theta_full 0.989
_diffrn_measured_fraction_theta_max 0.989
_diffrn_measurement_device_type 'Siemens SMART CCD'
_diffrn_measurement_method \w
_diffrn_radiation_monochromator graphite
_diffrn_radiation_source 'fine-focus sealed tube'
_diffrn_radiation_type MoK\a
_diffrn_radiation_wavelength 0.71073
_diffrn_reflns_av_R_equivalents 0.0244
_diffrn_reflns_av_sigmaI/netI 0.0418
_diffrn_reflns_limit_h_max 17
_diffrn_reflns_limit_h_min -7
_diffrn_reflns_limit_k_max 12
_diffrn_reflns_limit_k_min -9
_diffrn_reflns_limit_l_max 29
_diffrn_reflns_limit_l_min -29
_diffrn_reflns_number 10524
_diffrn_reflns_theta_full 25.08
_diffrn_reflns_theta_max 25.08
_diffrn_reflns_theta_min 1.54
_diffrn_standards_decay_% 0
_diffrn_standards_number 0
_exptl_absorpt_coefficient_mu 4.759
_exptl_absorpt_correction_T_max 0.304
_exptl_absorpt_correction_T_min 0.194
_exptl_absorpt_correction_type multi-scan
_exptl_absorpt_process_details '(SADABS; Sheldrick, 1996)'
_exptl_crystal_colour yellow
_exptl_crystal_density_diffrn 1.814
_exptl_crystal_density_method 'not measured'
_exptl_crystal_description block
_exptl_crystal_F_000 1888
_exptl_crystal_size_max .50
_exptl_crystal_size_mid .30
_exptl_crystal_size_min .25
_refine_diff_density_max 1.035
_refine_diff_density_min -0.614
_refine_ls_extinction_method none
_refine_ls_goodness_of_fit_ref 1.193
_refine_ls_hydrogen_treatment constr
_refine_ls_matrix_type full
_refine_ls_number_parameters 442
_refine_ls_number_reflns 6291
_refine_ls_number_restraints 0
_refine_ls_restrained_S_all 1.193
_refine_ls_R_factor_all 0.0718
_refine_ls_R_factor_gt 0.0408
_refine_ls_shift/su_max 0.002
_refine_ls_shift/su_mean 0.000
_refine_ls_structure_factor_coef Fsqd
_refine_ls_weighting_details 'calc w = 1/[\s^2^(Fo^2^)+(0.0387P)^2^+9.8193P] where P = (Fo^2^+2Fc^2^)/3'
_refine_ls_weighting_scheme calc
_refine_ls_wR_factor_gt 0.0924
_refine_ls_wR_factor_ref 0.1099
_reflns_number_gt 4473
_reflns_number_total 6291
_reflns_threshold_expression I>2\s(I)
_cod_data_source_file lh6047.cif
_cod_data_source_block I
_cod_original_sg_symbol_H-M 'P 21/n'
_cod_database_code 2202028
_cod_database_fobs_code 2202028

loop_
_symmetry_equiv_pos_as_xyz
'x, y, z'
'-x+1/2, y+1/2, -z+1/2'
'-x, -y, -z'
'x-1/2, -y-1/2, z-1/2'

loop_
_atom_site_label
_atom_site_fract_x
_atom_site_fract_y
_atom_site_fract_z
_atom_site_U_iso_or_equiv
_atom_site_adp_type
_atom_site_calc_flag
_atom_site_refinement_flags
_atom_site_occupancy
_atom_site_disorder_assembly
_atom_site_disorder_group
_atom_site_type_symbol
Pt 0.11648(2) 0.00002(3) 0.094070(11) 0.04068(11) Uani d . 1 . . Pt
Sb 0.49147(5) 0.18053(7) 0.10878(3) 0.06338(19) Uani d . 1 . . Sb
P 0.06876(14) -0.0455(2) 0.17434(8) 0.0424(5) Uani d . 1 . . P
F1 0.4859(4) 0.0352(6) 0.0637(3) 0.101(2) Uani d . 1 . . F
F2 0.6135(6) 0.1462(11) 0.1340(6) 0.227(7) Uani d . 1 . . F
F3 0.5005(5) 0.3269(7) 0.1539(2) 0.104(2) Uani d . 1 . . F
F4 0.3707(6) 0.2193(13) 0.0842(5) 0.219(6) Uani d . 1 . . F
F5 0.4544(11) 0.0870(10) 0.1626(4) 0.229(7) Uani d . 1 . . F
F6 0.5241(11) 0.2795(10) 0.0542(4) 0.219(6) Uani d . 1 . . F
N1 0.1700(4) 0.0471(6) 0.0236(3) 0.0418(15) Uani d . 1 . . N
N2 0.2270(4) -0.1346(6) 0.0971(2) 0.0416(15) Uani d . 1 . . N
C1 0.0150(6) 0.1284(8) 0.0793(3) 0.0470(19) Uani d . 1 . . C
C2 -0.0466(6) 0.2070(8) 0.0645(3) 0.050(2) Uani d . 1 . . C
C3 -0.1147(5) 0.3057(8) 0.0450(3) 0.047(2) Uani d . 1 . . C
C4 -0.1952(6) 0.3232(9) 0.0678(4) 0.063(2) Uani d . 1 . . C
H4A -0.2067 0.2677 0.0959 0.075 Uiso calc R 1 . . H
C5 -0.2598(7) 0.4219(12) 0.0500(5) 0.081(3) Uani d . 1 . . C
H5A -0.3133 0.4342 0.0661 0.098 Uiso calc R 1 . . H
C6 -0.2414(9) 0.5006(11) 0.0074(6) 0.094(4) Uani d . 1 . . C
H6A -0.2845 0.5656 -0.0056 0.113 Uiso calc R 1 . . H
C7 -0.1622(10) 0.4866(11) -0.0166(5) 0.084(3) Uani d . 1 . . C
H7A -0.1513 0.5414 -0.0450 0.101 Uiso calc R 1 . . H
C8 -0.0995(7) 0.3899(9) 0.0026(4) 0.063(2) Uani d . 1 . . C
H8A -0.0453 0.3801 -0.0131 0.076 Uiso calc R 1 . . H
C11 0.1695(5) -0.0594(8) 0.2290(3) 0.0410(18) Uani d . 1 . . C
C12 0.1662(6) -0.1371(8) 0.2743(3) 0.051(2) Uani d . 1 . . C
H12A 0.1114 -0.1825 0.2776 0.061 Uiso calc R 1 . . H
C13 0.2437(6) -0.1483(9) 0.3150(3) 0.057(2) Uani d . 1 . . C
H13A 0.2403 -0.1996 0.3457 0.069 Uiso calc R 1 . . H
C14 0.3252(6) -0.0837(9) 0.3098(4) 0.057(2) Uani d . 1 . . C
H14A 0.3775 -0.0924 0.3368 0.069 Uiso calc R 1 . . H
C15 0.3297(6) -0.0068(9) 0.2654(4) 0.063(2) Uani d . 1 . . C
H15A 0.3849 0.0381 0.2624 0.075 Uiso calc R 1 . . H
C16 0.2525(6) 0.0054(8) 0.2242(3) 0.054(2) Uani d . 1 . . C
H16A 0.2565 0.0569 0.1936 0.065 Uiso calc R 1 . . H
C21 -0.0079(6) 0.0718(8) 0.2017(3) 0.049(2) Uani d . 1 . . C
C22 0.0280(7) 0.1662(9) 0.2385(4) 0.063(2) Uani d . 1 . . C
H22A 0.0926 0.1718 0.2494 0.076 Uiso calc R 1 . . H
C23 -0.0314(9) 0.2547(11) 0.2598(4) 0.084(3) Uani d . 1 . . C
H23A -0.0064 0.3178 0.2851 0.101 Uiso calc R 1 . . H
C24 -0.1256(9) 0.2478(12) 0.2434(5) 0.081(3) Uani d . 1 . . C
H24A -0.1649 0.3068 0.2574 0.097 Uiso calc R 1 . . H
C25 -0.1635(7) 0.1547(12) 0.2062(5) 0.080(3) Uani d . 1 . . C
H25A -0.2282 0.1497 0.1956 0.095 Uiso calc R 1 . . H
C26 -0.1043(6) 0.0682(10) 0.1846(4) 0.066(3) Uani d . 1 . . C
H26A -0.1295 0.0071 0.1584 0.079 Uiso calc R 1 . . H
C31 0.0069(5) -0.2006(8) 0.1732(3) 0.0453(19) Uani d . 1 . . C
C32 -0.0498(6) -0.2332(10) 0.2123(4) 0.061(2) Uani d . 1 . . C
H32A -0.0575 -0.1739 0.2399 0.073 Uiso calc R 1 . . H
C33 -0.0944(6) -0.3540(10) 0.2100(4) 0.067(3) Uani d . 1 . . C
H33A -0.1318 -0.3754 0.2361 0.081 Uiso calc R 1 . . H
C34 -0.0838(7) -0.4421(11) 0.1695(4) 0.070(3) Uani d . 1 . . C
H34A -0.1132 -0.5235 0.1687 0.084 Uiso calc R 1 . . H
C35 -0.0305(6) -0.4107(9) 0.1308(4) 0.061(2) Uani d . 1 . . C
H35A -0.0246 -0.4700 0.1029 0.073 Uiso calc R 1 . . H
C36 0.0155(6) -0.2903(8) 0.1325(3) 0.050(2) Uani d . 1 . . C
H36A 0.0524 -0.2702 0.1059 0.060 Uiso calc R 1 . . H
C42 0.2498(5) -0.0163(7) 0.0162(3) 0.0397(18) Uani d . 1 . . C
C43 0.2982(6) 0.0174(8) -0.0258(3) 0.052(2) Uani d . 1 . . C
H43A 0.3529 -0.0274 -0.0299 0.063 Uiso calc R 1 . . H
C44 0.2660(6) 0.1170(9) -0.0618(3) 0.050(2) Uani d . 1 . . C
C45 0.1851(6) 0.1797(9) -0.0541(3) 0.053(2) Uani d . 1 . . C
H45A 0.1614 0.2475 -0.0774 0.064 Uiso calc R 1 . . H
C46 0.1388(6) 0.1427(8) -0.0120(3) 0.052(2) Uani d . 1 . . C
H46A 0.0834 0.1858 -0.0080 0.063 Uiso calc R 1 . . H
C47 0.3179(7) 0.1593(11) -0.1071(4) 0.078(3) Uani d . 1 . . C
H47A 0.3721 0.1045 -0.1072 0.118 Uiso calc R 1 . . H
H47B 0.3374 0.2490 -0.1015 0.118 Uiso calc R 1 . . H
H47C 0.2774 0.1513 -0.1417 0.118 Uiso calc R 1 . . H
C52 0.2799(5) -0.1199(7) 0.0564(3) 0.0433(18) Uani d . 1 . . C
C53 0.3537(5) -0.2008(8) 0.0522(4) 0.051(2) Uani d . 1 . . C
H53A 0.3887 -0.1869 0.0241 0.062 Uiso calc R 1 . . H
C54 0.3782(6) -0.3034(8) 0.0887(4) 0.056(2) Uani d . 1 . . C
C55 0.3234(6) -0.3164(9) 0.1299(4) 0.055(2) Uani d . 1 . . C
H55A 0.3367 -0.3830 0.1557 0.066 Uiso calc R 1 . . H
C56 0.2498(6) -0.2325(8) 0.1332(3) 0.051(2) Uani d . 1 . . C
H56A 0.2146 -0.2438 0.1614 0.061 Uiso calc R 1 . . H
C57 0.4592(7) -0.3934(10) 0.0842(5) 0.076(3) Uani d . 1 . . C
H57A 0.4650 -0.4569 0.1132 0.114 Uiso calc R 1 . . H
H57B 0.5161 -0.3431 0.0869 0.114 Uiso calc R 1 . . H
H57C 0.4484 -0.4379 0.0495 0.114 Uiso calc R 1 . . H

loop_
_atom_site_aniso_label
_atom_site_aniso_U_11
_atom_site_aniso_U_22
_atom_site_aniso_U_33
_atom_site_aniso_U_12
_atom_site_aniso_U_13
_atom_site_aniso_U_23
Pt 0.04262(17) 0.04339(18) 0.03631(16) -0.00069(16) 0.00701(11) 0.00109(15)
Sb 0.0604(4) 0.0776(4) 0.0557(4) -0.0025(3) 0.0203(3) -0.0065(4)
P 0.0424(11) 0.0477(12) 0.0370(11) -0.0083(9) 0.0059(9) -0.0027(9)
F1 0.080(4) 0.101(5) 0.119(5) -0.007(3) 0.011(4) -0.046(4)
F2 0.090(6) 0.221(11) 0.335(15) 0.051(6) -0.076(7) -0.166(11)
F3 0.142(6) 0.099(5) 0.076(4) -0.014(4) 0.036(4) -0.026(4)
F4 0.097(6) 0.292(14) 0.250(12) 0.068(7) -0.030(7) -0.151(11)
F5 0.43(2) 0.149(9) 0.139(8) -0.116(11) 0.137(11) 0.009(7)
F6 0.412(18) 0.148(8) 0.132(8) -0.053(10) 0.159(10) -0.022(6)
N1 0.042(4) 0.046(4) 0.039(4) 0.002(3) 0.009(3) 0.006(3)
N2 0.045(4) 0.043(4) 0.036(3) -0.001(3) 0.006(3) -0.002(3)
C1 0.053(5) 0.051(5) 0.038(4) -0.003(4) 0.011(4) -0.004(4)
C2 0.054(5) 0.045(5) 0.051(5) 0.001(4) 0.012(4) -0.005(4)
C3 0.042(4) 0.050(5) 0.046(5) 0.003(4) -0.004(4) -0.008(4)
C4 0.049(5) 0.054(6) 0.084(7) 0.002(5) 0.005(5) -0.006(5)
C5 0.056(6) 0.078(8) 0.106(9) 0.008(6) 0.001(6) -0.016(7)
C6 0.091(9) 0.055(6) 0.119(10) 0.014(7) -0.044(8) -0.017(8)
C7 0.104(9) 0.068(7) 0.072(7) 0.000(7) -0.011(7) 0.005(6)
C8 0.070(6) 0.063(6) 0.055(6) 0.003(5) 0.003(5) -0.003(5)
C11 0.044(4) 0.040(4) 0.040(4) -0.008(4) 0.008(3) -0.002(4)
C12 0.053(5) 0.059(5) 0.042(5) -0.017(4) 0.010(4) -0.002(4)
C13 0.063(6) 0.071(6) 0.038(5) -0.005(5) 0.006(4) 0.004(4)
C14 0.049(5) 0.067(6) 0.052(5) -0.008(5) -0.006(4) 0.004(5)
C15 0.049(5) 0.060(6) 0.079(6) -0.019(5) 0.009(5) -0.002(6)
C16 0.059(5) 0.053(5) 0.048(5) -0.014(5) 0.004(4) 0.002(5)
C21 0.053(5) 0.052(5) 0.046(5) 0.003(4) 0.022(4) 0.005(4)
C22 0.072(6) 0.056(6) 0.059(6) -0.001(5) 0.004(5) -0.010(5)
C23 0.121(10) 0.064(7) 0.068(7) 0.008(7) 0.017(7) -0.012(6)
C24 0.083(8) 0.091(8) 0.075(8) 0.020(7) 0.036(6) 0.004(7)
C25 0.050(6) 0.111(9) 0.083(7) 0.013(6) 0.029(5) 0.005(7)
C26 0.049(5) 0.077(7) 0.072(6) -0.005(5) 0.016(5) -0.008(6)
C31 0.044(4) 0.049(5) 0.040(4) -0.006(4) -0.001(4) 0.002(4)
C32 0.057(6) 0.072(6) 0.051(5) -0.020(5) 0.002(4) -0.006(5)
C33 0.057(6) 0.083(7) 0.060(6) -0.028(5) 0.004(5) 0.022(6)
C34 0.075(7) 0.060(6) 0.065(7) -0.022(5) -0.017(5) 0.009(6)
C35 0.069(6) 0.052(6) 0.053(5) -0.005(5) -0.017(5) 0.000(4)
C36 0.049(5) 0.049(5) 0.047(5) -0.006(4) -0.005(4) -0.001(4)
C42 0.038(4) 0.048(5) 0.033(4) 0.001(4) 0.005(3) -0.003(4)
C43 0.049(5) 0.059(6) 0.051(5) 0.008(4) 0.016(4) 0.003(4)
C44 0.052(5) 0.058(5) 0.040(5) 0.004(4) 0.004(4) 0.006(4)
C45 0.055(5) 0.059(5) 0.046(5) 0.007(4) 0.008(4) 0.022(4)
C46 0.050(5) 0.056(5) 0.052(5) 0.010(4) 0.011(4) 0.009(4)
C47 0.068(6) 0.096(8) 0.078(7) 0.010(6) 0.036(5) 0.040(6)
C52 0.045(4) 0.039(4) 0.044(4) -0.005(4) 0.001(4) 0.008(4)
C53 0.041(4) 0.056(5) 0.059(5) 0.010(4) 0.014(4) 0.003(4)
C54 0.058(5) 0.044(5) 0.063(6) 0.007(4) -0.003(4) 0.001(5)
C55 0.060(5) 0.045(5) 0.056(5) 0.001(4) -0.003(4) 0.004(4)
C56 0.049(5) 0.053(5) 0.050(5) 0.001(4) 0.004(4) 0.008(4)
C57 0.072(7) 0.057(6) 0.097(8) 0.026(5) 0.004(6) 0.009(6)

loop_
_atom_type_symbol
_atom_type_description
_atom_type_scat_dispersion_real
_atom_type_scat_dispersion_imag
_atom_type_scat_source
C C 0.0033 0.0016 'International Tables Vol C Tables 4.2.6.8 and 6.1.1.4'
H H 0.0000 0.0000 'International Tables Vol C Tables 4.2.6.8 and 6.1.1.4'
N N 0.0061 0.0033 'International Tables Vol C Tables 4.2.6.8 and 6.1.1.4'
F F 0.0171 0.0103 'International Tables Vol C Tables 4.2.6.8 and 6.1.1.4'
P P 0.1023 0.0942 'International Tables Vol C Tables 4.2.6.8 and 6.1.1.4'
Sb Sb -0.5866 1.5461 'International Tables Vol C Tables 4.2.6.8 and 6.1.1.4'
Pt Pt -1.7033 8.3905 'International Tables Vol C Tables 4.2.6.8 and 6.1.1.4'

loop_
_geom_angle_atom_site_label_1
_geom_angle_atom_site_label_2
_geom_angle_atom_site_label_3
_geom_angle
_geom_angle_publ_flag
C1 Pt N1 93.0(3) yes
C1 Pt N2 171.2(3) yes
N1 Pt N2 78.6(2) yes
C1 Pt P 88.9(2) yes
N1 Pt P 175.58(18) yes
N2 Pt P 99.68(18) yes
F5 Sb F4 89.0(7) ?
F5 Sb F6 177.4(7) ?
F4 Sb F6 88.6(7) ?
F5 Sb F2 91.6(7) ?
F4 Sb F2 178.4(5) ?
F6 Sb F2 90.7(7) ?
F5 Sb F1 91.8(4) ?
F4 Sb F1 91.3(4) ?
F6 Sb F1 89.3(4) ?
F2 Sb F1 90.1(4) ?
F5 Sb F3 89.0(4) ?
F4 Sb F3 90.0(4) ?
F6 Sb F3 89.9(4) ?
F2 Sb F3 88.5(4) ?
F1 Sb F3 178.4(3) ?
C31 P C21 104.6(4) ?
C31 P C11 106.1(4) ?
C21 P C11 103.5(4) ?
C31 P Pt 112.5(3) ?
C21 P Pt 118.6(3) ?
C11 P Pt 110.6(3) ?
C46 N1 C42 117.6(7) ?
C46 N1 Pt 126.1(5) ?
C42 N1 Pt 116.0(5) ?
C56 N2 C52 117.7(7) ?
C56 N2 Pt 128.0(5) ?
C52 N2 Pt 114.2(5) ?
C2 C1 Pt 173.2(7) ?
C1 C2 C3 175.7(9) ?
C4 C3 C8 117.9(8) ?
C4 C3 C2 121.9(8) ?
C8 C3 C2 120.2(8) ?
C3 C4 C5 121.8(10) ?
C3 C4 H4A 119.1 ?
C5 C4 H4A 119.1 ?
C6 C5 C4 117.5(11) ?
C6 C5 H5A 121.3 ?
C4 C5 H5A 121.3 ?
C7 C6 C5 122.6(11) ?
C7 C6 H6A 118.7 ?
C5 C6 H6A 118.7 ?
C8 C7 C6 118.3(11) ?
C8 C7 H7A 120.8 ?
C6 C7 H7A 120.8 ?
C7 C8 C3 121.9(10) ?
C7 C8 H8A 119.1 ?
C3 C8 H8A 119.1 ?
C12 C11 C16 118.7(7) ?
C12 C11 P 121.4(6) ?
C16 C11 P 119.8(6) ?
C11 C12 C13 120.7(8) ?
C11 C12 H12A 119.6 ?
C13 C12 H12A 119.6 ?
C14 C13 C12 119.9(8) ?
C14 C13 H13A 120.0 ?
C12 C13 H13A 120.0 ?
C15 C14 C13 120.1(8) ?
C15 C14 H14A 120.0 ?
C13 C14 H14A 120.0 ?
C14 C15 C16 120.5(8) ?
C14 C15 H15A 119.7 ?
C16 C15 H15A 119.7 ?
C11 C16 C15 119.9(8) ?
C11 C16 H16A 120.0 ?
C15 C16 H16A 120.0 ?
C22 C21 C26 118.6(8) ?
C22 C21 P 121.2(7) ?
C26 C21 P 120.2(7) ?
C21 C22 C23 120.8(10) ?
C21 C22 H22A 119.6 ?
C23 C22 H22A 119.6 ?
C24 C23 C22 119.7(10) ?
C24 C23 H23A 120.1 ?
C22 C23 H23A 120.1 ?
C23 C24 C25 120.8(10) ?
C23 C24 H24A 119.6 ?
C25 C24 H24A 119.6 ?
C24 C25 C26 119.4(10) ?
C24 C25 H25A 120.3 ?
C26 C25 H25A 120.3 ?
C21 C26 C25 120.7(10) ?
C21 C26 H26A 119.6 ?
C25 C26 H26A 119.6 ?
C36 C31 C32 118.4(8) ?
C36 C31 P 119.3(6) ?
C32 C31 P 122.3(6) ?
C33 C32 C31 119.9(9) ?
C33 C32 H32A 120.0 ?
C31 C32 H32A 120.0 ?
C34 C33 C32 120.6(9) ?
C34 C33 H33A 119.7 ?
C32 C33 H33A 119.7 ?
C35 C34 C33 120.0(9) ?
C35 C34 H34A 120.0 ?
C33 C34 H34A 120.0 ?
C34 C35 C36 120.4(9) ?
C34 C35 H35A 119.8 ?
C36 C35 H35A 119.8 ?
C31 C36 C35 120.7(8) ?
C31 C36 H36A 119.7 ?
C35 C36 H36A 119.7 ?
N1 C42 C43 121.4(7) ?
N1 C42 C52 114.8(7) ?
C43 C42 C52 123.8(7) ?
C42 C43 C44 120.5(8) ?
C42 C43 H43A 119.7 ?
C44 C43 H43A 119.7 ?
C45 C44 C43 117.5(8) ?
C45 C44 C47 120.2(8) ?
C43 C44 C47 122.2(8) ?
C44 C45 C46 120.1(8) ?
C44 C45 H45A 119.9 ?
C46 C45 H45A 119.9 ?
N1 C46 C45 122.9(8) ?
N1 C46 H46A 118.6 ?
C45 C46 H46A 118.6 ?
C44 C47 H47A 109.5 ?
C44 C47 H47B 109.5 ?
H47A C47 H47B 109.5 ?
C44 C47 H47C 109.5 ?
H47A C47 H47C 109.5 ?
H47B C47 H47C 109.5 ?
N2 C52 C53 121.5(7) ?
N2 C52 C42 116.0(7) ?
C53 C52 C42 122.4(7) ?
C52 C53 C54 121.9(8) ?
C52 C53 H53A 119.1 ?
C54 C53 H53A 119.1 ?
C55 C54 C53 115.6(8) ?
C55 C54 C57 122.3(8) ?
C53 C54 C57 122.2(9) ?
C56 C55 C54 121.1(8) ?
C56 C55 H55A 119.4 ?
C54 C55 H55A 119.4 ?
N2 C56 C55 122.2(8) ?
N2 C56 H56A 118.9 ?
C55 C56 H56A 118.9 ?
C54 C57 H57A 109.5 ?
C54 C57 H57B 109.5 ?
H57A C57 H57B 109.5 ?
C54 C57 H57C 109.5 ?
H57A C57 H57C 109.5 ?
H57B C57 H57C 109.5 ?

loop_
_geom_bond_atom_site_label_1
_geom_bond_atom_site_label_2
_geom_bond_site_symmetry_2
_geom_bond_distance
_geom_bond_publ_flag
Pt C1 . 1.954(9) yes
Pt N1 . 2.068(6) yes
Pt N2 . 2.094(6) yes
Pt P . 2.246(2) yes
Sb F5 . 1.783(8) ?
Sb F4 . 1.797(8) ?
Sb F6 . 1.803(9) ?
Sb F2 . 1.807(7) ?
Sb F1 . 1.847(6) ?
Sb F3 . 1.854(6) ?
P C31 . 1.812(8) ?
P C21 . 1.827(8) ?
P C11 . 1.828(8) ?
N1 C46 . 1.341(10) ?
N1 C42 . 1.356(9) ?
N2 C56 . 1.343(9) ?
N2 C52 . 1.362(9) ?
C1 C2 . 1.209(11) ?
C2 C3 . 1.435(11) ?
C3 C4 . 1.378(11) ?
C3 C8 . 1.397(12) ?
C4 C5 . 1.395(13) ?
C4 H4A . 0.9300 ?
C5 C6 . 1.381(17) ?
C5 H5A . 0.9300 ?
C6 C7 . 1.373(18) ?
C6 H6A . 0.9300 ?
C7 C8 . 1.370(14) ?
C7 H7A . 0.9300 ?
C8 H8A . 0.9300 ?
C11 C12 . 1.378(10) ?
C11 C16 . 1.387(11) ?
C12 C13 . 1.387(11) ?
C12 H12A . 0.9300 ?
C13 C14 . 1.370(11) ?
C13 H13A . 0.9300 ?
C14 C15 . 1.359(12) ?
C14 H14A . 0.9300 ?
C15 C16 . 1.392(12) ?
C15 H15A . 0.9300 ?
C16 H16A . 0.9300 ?
C21 C22 . 1.367(12) ?
C21 C26 . 1.389(12) ?
C22 C23 . 1.401(13) ?
C22 H22A . 0.9300 ?
C23 C24 . 1.357(15) ?
C23 H23A . 0.9300 ?
C24 C25 . 1.372(15) ?
C24 H24A . 0.9300 ?
C25 C26 . 1.389(13) ?
C25 H25A . 0.9300 ?
C26 H26A . 0.9300 ?
C31 C36 . 1.378(11) ?
C31 C32 . 1.400(11) ?
C32 C33 . 1.385(12) ?
C32 H32A . 0.9300 ?
C33 C34 . 1.369(14) ?
C33 H33A . 0.9300 ?
C34 C35 . 1.356(13) ?
C34 H34A . 0.9300 ?
C35 C36 . 1.391(11) ?
C35 H35A . 0.9300 ?
C36 H36A . 0.9300 ?
C42 C43 . 1.380(11) ?
C42 C52 . 1.468(10) ?
C43 C44 . 1.381(11) ?
C43 H43A . 0.9300 ?
C44 C45 . 1.368(11) ?
C44 C47 . 1.505(11) ?
C45 C46 . 1.372(11) ?
C45 H45A . 0.9300 ?
C46 H46A . 0.9300 ?
C47 H47A . 0.9600 ?
C47 H47B . 0.9600 ?
C47 H47C . 0.9600 ?
C52 C53 . 1.363(10) ?
C53 C54 . 1.390(11) ?
C53 H53A . 0.9300 ?
C54 C55 . 1.387(12) ?
C54 C57 . 1.503(12) ?
C55 C56 . 1.375(11) ?
C55 H55A . 0.9300 ?
C56 H56A . 0.9300 ?
C57 H57A . 0.9600 ?
C57 H57B . 0.9600 ?
C57 H57C . 0.9600 ?
